data_1535415
loop_
_publ_author_name
'Thimmaiah, S.'
'Richter, K.W.'
'Harbrecht, B.'
'Lee, S.'

_publ_section_title
;
 gamma1-Pt5Zn21 - a reappraisal of a gamma-brass type complex alloy phase
;
_journal_name_full 'Solid State Sciences'
_journal_page_first 1309
_journal_page_last 1317
_journal_volume 5
_journal_year 2003
_chemical_formula_sum 'Pt5.12 Zn20.47'
_space_group_IT_number 216
_symmetry_space_group_name_Hall 'F -4 2 3'
_symmetry_space_group_name_H-M 'F -4 3 m'
_cell_angle_alpha 90
_cell_angle_beta 90
_cell_angle_gamma 90
_cell_formula_units_Z 16
_cell_length_a 18.091
_cell_length_b 18.091
_cell_length_c 18.091
_cell_volume 5920.900
_citation_journal_id_ASTM SSSCFJ
_cod_data_source_file Thimmaiah_SSSCFJ_2003_471.cif
_cod_data_source_block Pt5.12Zn20.47
_cod_original_cell_volume 5920.899
_cod_database_code 1535415

loop_
_symmetry_equiv_pos_as_xyz
x,y,z
y,-x,-z
-x,-y,z
-y,x,-z
x,-y,-z
-y,-x,z
-x,y,-z
y,x,z
z,x,y
x,-z,-y
-z,-x,y
-x,z,-y
z,-x,-y
-x,-z,y
-z,x,-y
x,z,y
y,z,x
y,-z,-x
-z,-y,x
-y,z,-x
z,y,x
-y,-z,x
-z,y,-x
z,-y,-x
x,y+1/2,z+1/2
y,-x+1/2,-z+1/2
-x,-y+1/2,z+1/2
-y,x+1/2,-z+1/2
x,-y+1/2,-z+1/2
-y,-x+1/2,z+1/2
-x,y+1/2,-z+1/2
y,x+1/2,z+1/2
z,x+1/2,y+1/2
x,-z+1/2,-y+1/2
-z,-x+1/2,y+1/2
-x,z+1/2,-y+1/2
z,-x+1/2,-y+1/2
-x,-z+1/2,y+1/2
-z,x+1/2,-y+1/2
x,z+1/2,y+1/2
y,z+1/2,x+1/2
y,-z+1/2,-x+1/2
-z,-y+1/2,x+1/2
-y,z+1/2,-x+1/2
z,y+1/2,x+1/2
-y,-z+1/2,x+1/2
-z,y+1/2,-x+1/2
z,-y+1/2,-x+1/2
x+1/2,y,z+1/2
y+1/2,-x,-z+1/2
-x+1/2,-y,z+1/2
-y+1/2,x,-z+1/2
x+1/2,-y,-z+1/2
-y+1/2,-x,z+1/2
-x+1/2,y,-z+1/2
y+1/2,x,z+1/2
z+1/2,x,y+1/2
x+1/2,-z,-y+1/2
-z+1/2,-x,y+1/2
-x+1/2,z,-y+1/2
z+1/2,-x,-y+1/2
-x+1/2,-z,y+1/2
-z+1/2,x,-y+1/2
x+1/2,z,y+1/2
y+1/2,z,x+1/2
y+1/2,-z,-x+1/2
-z+1/2,-y,x+1/2
-y+1/2,z,-x+1/2
z+1/2,y,x+1/2
-y+1/2,-z,x+1/2
-z+1/2,y,-x+1/2
z+1/2,-y,-x+1/2
x+1/2,y+1/2,z
y+1/2,-x+1/2,-z
-x+1/2,-y+1/2,z
-y+1/2,x+1/2,-z
x+1/2,-y+1/2,-z
-y+1/2,-x+1/2,z
-x+1/2,y+1/2,-z
y+1/2,x+1/2,z
z+1/2,x+1/2,y
x+1/2,-z+1/2,-y
-z+1/2,-x+1/2,y
-x+1/2,z+1/2,-y
z+1/2,-x+1/2,-y
-x+1/2,-z+1/2,y
-z+1/2,x+1/2,-y
x+1/2,z+1/2,y
y+1/2,z+1/2,x
y+1/2,-z+1/2,-x
-z+1/2,-y+1/2,x
-y+1/2,z+1/2,-x
z+1/2,y+1/2,x
-y+1/2,-z+1/2,x
-z+1/2,y+1/2,-x
z+1/2,-y+1/2,-x

loop_
_atom_site_label
_atom_site_type_symbol
_atom_site_fract_x
_atom_site_fract_y
_atom_site_fract_z
_atom_site_occupancy
_atom_site_U_iso_or_equiv
Pt5 Pt 0.33412 0.33412 0.33412 1 0.0
Zn5 Zn 0.5675 0.5675 0.5675 1 0.0
Pt4 Pt 0.57012 0.25 0.25 1 0.0
Zn13 Zn 0.09025 0.09025 0.239 1 0.0
Pt2 Pt 0.67978 0 0 1 0.0
Zn11 Zn 0.1898 0.1898 0.1898 1 0.0
Zn4 Zn 0.4245 0.4245 0.4245 0.62 0.0
Zn6 Zn 0.3414 0.3414 0.4896 0.87 0.0
Zn3 Zn 0.34438 0.34438 0.9809 1 0.0
Zn10 Zn 0.404 0.404 0.7262 1 0.0
Zn8 Zn 0.6956 0.6956 0.6956 1 0.0
Zn2 Zn 0.177 0 0 1 0.0
Zn1 Zn 0.946 0.946 0.946 1 0.0
Pt3 Pt 0.8368 0.8368 0.8368 0.12 0.0
Zn12 Zn 0.4285 0.25 0.25 1 0.0
Zn9 Zn 0.8368 0.8368 0.8368 0.88 0.0
Pt1 Pt 0.0903 0.0903 0.0903 1 0.0
Zn7 Zn 0.3909 0.3909 0.45 0.123 0.0
